data_7225410
loop_
_publ_author_name
'Yang, Bo'
'Gao, Zhong-Zheng'
'Lu, Ji-Hong'
'Zhu, Qian-Jiang'
'Xue, Sai-Feng'
'Tao, Zhu'
'Prior, Timothy J.'
'Redshaw, Carl'
'Wei, Gang'
'Xiao, Xin'

_publ_section_title
;
 Interaction of a symmetrical
 \a,\a&#x2032;,\d,\d&#x2032;-tetramethyl-cucurbit[6]uril with Ln3+:
 potential applications for isolation of lanthanides
;
_journal_issue 26
_journal_name_full CrystEngComm
_journal_page_first 5028
_journal_paper_doi 10.1039/C6CE00134C
_journal_volume 18
_journal_year 2016
_chemical_formula_sum 'C40 H44 Cl3 Ho N24 O22'
_chemical_formula_weight 1484.27
_space_group_crystal_system monoclinic
_space_group_IT_number 12
_space_group_name_Hall '-C 2y'
_space_group_name_H-M_alt 'C 1 2/m 1'
_symmetry_space_group_name_Hall '-C 2y'
_symmetry_space_group_name_H-M 'C 1 2/m 1'
_atom_sites_solution_hydrogens geom
_audit_creation_method SHELXL-2014/7
_audit_update_record
;
2016-05-31 deposited with the CCDC.
2016-06-02 downloaded from the CCDC.
;
_cell_angle_alpha 90
_cell_angle_beta 115.105(7)
_cell_angle_gamma 90
_cell_formula_units_Z 2
_cell_length_a 22.434(5)
_cell_length_b 12.421(3)
_cell_length_c 14.859(3)
_cell_measurement_reflns_used 9939
_cell_measurement_temperature 293(2)
_cell_measurement_theta_max 27.53
_cell_measurement_theta_min 2.17
_cell_volume 3749.4(15)
_computing_cell_refinement 'Bruker SMART'
_computing_data_collection 'Bruker SMART'
_computing_data_reduction 'Bruker SAINT'
_computing_molecular_graphics 'Bruker SHELXTL'
_computing_publication_material 'Bruker SHELXTL'
_computing_structure_refinement 'SHELXL-2014/7 (Sheldrick, 2014)'
_computing_structure_solution 'Bruker SHELXTL'
_diffrn_ambient_temperature 293(2)
_diffrn_measured_fraction_theta_full 0.991
_diffrn_measured_fraction_theta_max 0.991
_diffrn_measurement_device_type 'CCD area detector'
_diffrn_measurement_method 'phi and omega scans'
_diffrn_radiation_type MoK\a
_diffrn_radiation_wavelength 0.71073
_diffrn_reflns_av_R_equivalents 0.0235
_diffrn_reflns_av_unetI/netI 0.0240
_diffrn_reflns_Laue_measured_fraction_full 0.991
_diffrn_reflns_Laue_measured_fraction_max 0.991
_diffrn_reflns_limit_h_max 26
_diffrn_reflns_limit_h_min -26
_diffrn_reflns_limit_k_max 14
_diffrn_reflns_limit_k_min -14
_diffrn_reflns_limit_l_max 17
_diffrn_reflns_limit_l_min -17
_diffrn_reflns_number 10122
_diffrn_reflns_point_group_measured_fraction_full 0.991
_diffrn_reflns_point_group_measured_fraction_max 0.991
_diffrn_reflns_theta_full 25.242
_diffrn_reflns_theta_max 25.248
_diffrn_reflns_theta_min 1.513
_exptl_absorpt_coefficient_mu 1.238
_exptl_absorpt_correction_T_max 0.785
_exptl_absorpt_correction_T_min 0.717
_exptl_absorpt_correction_type multi-scan
_exptl_absorpt_process_details sadabs
_exptl_crystal_colour colourless
_exptl_crystal_density_diffrn 1.315
_exptl_crystal_description block
_exptl_crystal_F_000 1492
_exptl_crystal_size_max 0.270
_exptl_crystal_size_mid 0.230
_exptl_crystal_size_min 0.190
_platon_squeeze_details
;
;
_refine_diff_density_max 2.323
_refine_diff_density_min -1.406
_refine_diff_density_rms 0.132
_refine_ls_extinction_method none
_refine_ls_goodness_of_fit_ref 1.125
_refine_ls_hydrogen_treatment constr
_refine_ls_matrix_type full
_refine_ls_number_parameters 246
_refine_ls_number_reflns 3537
_refine_ls_number_restraints 12
_refine_ls_restrained_S_all 1.137
_refine_ls_R_factor_all 0.0457
_refine_ls_R_factor_gt 0.0455
_refine_ls_shift/su_max 0.000
_refine_ls_shift/su_mean 0.000
_refine_ls_structure_factor_coef Fsqd
_refine_ls_weighting_details 'w=1/[\s^2^(Fo^2^)+(0.0988P)^2^+6.2300P] where P=(Fo^2^+2Fc^2^)/3'
_refine_ls_weighting_scheme calc
_refine_ls_wR_factor_gt 0.1306
_refine_ls_wR_factor_ref 0.1310
_reflns_Friedel_coverage 0.000
_reflns_number_gt 3515
_reflns_number_total 3537
_reflns_threshold_expression 'I > 2\s(I)'
_cod_data_source_file c6ce00134c2.cif
_cod_data_source_block 11pp
_cod_depositor_comments 'Adding full bibliography for 7225407--7225427.cif.'
_cod_database_code 7225410
_shelx_shelxl_version_number 2014/7
_shelx_space_group_comment
;
The symmetry employed for this shelxl refinement is uniquely defined
by the following loop, which should always be used as a source of
symmetry information in preference to the above space-group names.
They are only intended as comments.
;
_shelx_estimated_absorpt_t_min 0.731
_shelx_estimated_absorpt_t_max 0.799

loop_
_space_group_symop_operation_xyz
'x, y, z'
'-x, y, -z'
'x+1/2, y+1/2, z'
'-x+1/2, y+1/2, -z'
'-x, -y, -z'
'x, -y, z'
'-x+1/2, -y+1/2, -z'
'x+1/2, -y+1/2, z'

loop_
_atom_site_label
_atom_site_type_symbol
_atom_site_fract_x
_atom_site_fract_y
_atom_site_fract_z
_atom_site_U_iso_or_equiv
_atom_site_adp_type
_atom_site_occupancy
_atom_site_site_symmetry_order
_atom_site_calc_flag
_atom_site_refinement_flags_posn
_atom_site_refinement_flags_adp
_atom_site_refinement_flags_occupancy
_atom_site_disorder_assembly
_atom_site_disorder_group
O1W O 0.9397(5) 0.5000 0.4992(9) 0.135(4) Uani 1 2 d S T P . .
Cl2 Cl 1.0000 0.3037(6) 1.0000 0.173(5) Uani 0.5 2 d S TU P . .
Ho1 Ho 1.0000 1.0000 0.5000 0.02742(16) Uani 1 4 d S T P . .
N1 N 0.77487(17) 0.4020(3) 0.4168(2) 0.0334(7) Uani 1 1 d . . . . .
N2 N 0.82082(16) 0.4015(3) 0.5817(2) 0.0334(7) Uani 1 1 d . . . . .
N3 N 0.92335(16) 0.4028(3) 0.7307(3) 0.0351(7) Uani 1 1 d . . . . .
N4 N 1.03192(16) 0.4022(3) 0.8075(3) 0.0340(7) Uani 1 1 d . . . . .
N5 N 1.13974(17) 0.4019(3) 0.8082(3) 0.0348(7) Uani 1 1 d . . . . .
N6 N 1.20514(17) 0.4023(3) 0.7311(3) 0.0351(7) Uani 1 1 d . . . . .
O1 O 0.83734(16) 0.2569(2) 0.4994(2) 0.0450(7) Uani 1 1 d . . . . .
O2 O 0.97982(18) 0.2549(3) 0.7144(3) 0.0593(10) Uani 1 1 d . . . . .
O3 O 1.1387(2) 0.2561(3) 0.7135(3) 0.0589(9) Uani 1 1 d . . . . .
O4 O 0.9091(3) 0.9307(5) 0.3647(6) 0.0573(18) Uani 0.5 1 d . . P A 1
O6 O 0.9537(4) 0.8562(6) 0.5517(5) 0.0520(16) Uani 0.5 1 d . . P B 1
O5 O 0.9246(3) 0.8572(6) 0.4509(5) 0.0525(16) Uani 0.5 1 d . . P A 2
O7 O 0.9899(4) 0.9331(5) 0.6403(5) 0.0572(19) Uani 0.5 1 d . . P A 2
C1 C 0.81414(18) 0.3453(3) 0.4995(3) 0.0322(8) Uani 1 1 d . . . . .
C2 C 0.7813(3) 0.5000 0.5578(4) 0.0283(10) Uani 1 2 d S T P . .
C3 C 0.7485(3) 0.5000 0.4401(4) 0.0292(11) Uani 1 2 d S T P . .
C4 C 0.8576(2) 0.3588(3) 0.6803(3) 0.0358(8) Uani 1 1 d . . . . .
H4A H 0.8608 0.2813 0.6757 0.043 Uiso 1 1 calc R U . . .
H4B H 0.8336 0.3734 0.7200 0.043 Uiso 1 1 calc R U . . .
C5 C 0.9785(2) 0.3451(3) 0.7468(3) 0.0364(8) Uani 1 1 d . . . . .
C6 C 1.0137(3) 0.5000 0.8426(4) 0.0294(11) Uani 1 2 d S T P . .
H6 H 1.0292 0.5000 0.9150 0.035 Uiso 1 2 calc R U P . .
C7 C 0.9379(3) 0.5000 0.7884(4) 0.0305(11) Uani 1 2 d S T P . .
H7 H 0.9177 0.5000 0.8353 0.037 Uiso 1 2 calc R U P . .
C8 C 1.09770(19) 0.3583(3) 0.8506(3) 0.0357(8) Uani 1 1 d . . . . .
H8A H 1.0951 0.2809 0.8416 0.043 Uiso 1 1 calc R U . . .
H8B H 1.1175 0.3726 0.9214 0.043 Uiso 1 1 calc R U . . .
C9 C 1.1588(2) 0.3455(3) 0.7473(3) 0.0360(8) Uani 1 1 d . . . . .
C10 C 1.2230(3) 0.5000 0.7897(4) 0.0313(11) Uani 1 2 d S T P . .
H10 H 1.2696 0.5000 0.8368 0.038 Uiso 1 2 calc R U P . .
C11 C 1.1779(3) 0.5000 0.8432(4) 0.0302(11) Uani 1 2 d S T P . .
H11 H 1.2030 0.5000 0.9156 0.036 Uiso 1 2 calc R U P . .
C12 C 0.7572(2) 0.3584(3) 0.3186(3) 0.0366(9) Uani 1 1 d . . . . .
H12A H 0.7633 0.2810 0.3239 0.044 Uiso 1 1 calc R U . . .
H12B H 0.7109 0.3722 0.2782 0.044 Uiso 1 1 calc R U . . .
C13 C 0.7330(3) 0.5000 0.6059(5) 0.0438(14) Uani 1 2 d S T P . .
H13A H 0.6998 0.4464 0.5746 0.066 Uiso 0.5 1 calc R U P . .
H13B H 0.7127 0.5695 0.5977 0.066 Uiso 0.5 1 calc R U P . .
H13C H 0.7563 0.4841 0.6754 0.066 Uiso 0.5 1 calc R U P . .
C14 C 0.6737(3) 0.5000 0.3920(5) 0.0446(14) Uani 1 2 d S T P . .
H14A H 0.6579 0.5507 0.4256 0.067 Uiso 0.5 1 calc R U P . .
H14B H 0.6579 0.4293 0.3967 0.067 Uiso 0.5 1 calc R U P . .
H14C H 0.6580 0.5199 0.3233 0.067 Uiso 0.5 1 calc R U P . .
Cl1 Cl 0.8173(2) 0.530(2) 0.8916(3) 0.192(10) Uani 0.5 1 d . U P . .

loop_
_atom_site_aniso_label
_atom_site_aniso_U_11
_atom_site_aniso_U_22
_atom_site_aniso_U_33
_atom_site_aniso_U_23
_atom_site_aniso_U_13
_atom_site_aniso_U_12
O1W 0.105(7) 0.167(11) 0.147(9) 0.000 0.070(7) 0.000
Cl2 0.360(15) 0.087(4) 0.179(7) 0.000 0.219(10) 0.000
Ho1 0.0282(2) 0.0155(2) 0.0399(2) 0.000 0.01576(16) 0.000
N1 0.0401(17) 0.0231(16) 0.0390(17) -0.0021(13) 0.0187(14) 0.0013(14)
N2 0.0346(16) 0.0215(16) 0.0401(17) 0.0010(13) 0.0118(14) 0.0037(13)
N3 0.0312(16) 0.0235(17) 0.0467(18) -0.0012(14) 0.0128(14) 0.0001(13)
N4 0.0325(16) 0.0239(17) 0.0431(17) -0.0009(13) 0.0137(14) 0.0017(13)
N5 0.0368(17) 0.0246(17) 0.0449(18) -0.0002(14) 0.0192(14) -0.0025(14)
N6 0.0426(18) 0.0242(17) 0.0445(18) 0.0002(14) 0.0242(15) 0.0006(14)
O1 0.0511(18) 0.0250(15) 0.0583(18) 0.0002(13) 0.0226(15) 0.0075(13)
O2 0.0512(19) 0.0317(17) 0.084(2) -0.0207(17) 0.0183(18) 0.0051(15)
O3 0.078(2) 0.0328(18) 0.080(2) -0.0188(17) 0.047(2) -0.0197(17)
O4 0.050(4) 0.025(3) 0.073(4) -0.003(3) 0.002(3) -0.006(3)
O6 0.061(4) 0.037(4) 0.063(4) 0.011(3) 0.030(3) -0.015(3)
O5 0.053(4) 0.039(4) 0.065(4) -0.010(3) 0.025(3) -0.021(3)
O7 0.102(6) 0.023(3) 0.063(4) 0.003(3) 0.051(4) -0.004(3)
C1 0.0297(18) 0.0234(19) 0.046(2) -0.0010(16) 0.0182(16) -0.0009(15)
C2 0.027(2) 0.020(2) 0.036(3) 0.000 0.011(2) 0.000
C3 0.029(3) 0.022(3) 0.037(3) 0.000 0.015(2) 0.000
C4 0.0345(19) 0.0227(19) 0.045(2) 0.0057(16) 0.0122(17) -0.0044(16)
C5 0.038(2) 0.0245(19) 0.044(2) -0.0001(16) 0.0153(17) 0.0016(16)
C6 0.034(3) 0.026(3) 0.028(2) 0.000 0.014(2) 0.000
C7 0.033(3) 0.028(3) 0.033(3) 0.000 0.016(2) 0.000
C8 0.0334(19) 0.028(2) 0.044(2) 0.0128(16) 0.0148(17) 0.0059(16)
C9 0.040(2) 0.0249(19) 0.040(2) 0.0014(16) 0.0147(17) -0.0010(17)
C10 0.028(2) 0.027(3) 0.034(3) 0.000 0.008(2) 0.000
C11 0.028(2) 0.026(3) 0.031(2) 0.000 0.007(2) 0.000
C12 0.044(2) 0.025(2) 0.044(2) -0.0068(16) 0.0219(18) -0.0120(17)
C13 0.039(3) 0.048(4) 0.049(3) 0.000 0.024(3) 0.000
C14 0.029(3) 0.051(4) 0.049(3) 0.000 0.012(3) 0.000
Cl1 0.097(2) 0.42(3) 0.0624(17) -0.048(7) 0.0356(17) 0.008(7)

loop_
_atom_type_symbol
_atom_type_description
_atom_type_scat_dispersion_real
_atom_type_scat_dispersion_imag
_atom_type_scat_source
C C 0.0033 0.0016 'International Tables Vol C Tables 4.2.6.8 and 6.1.1.4'
H H 0.0000 0.0000 'International Tables Vol C Tables 4.2.6.8 and 6.1.1.4'
N N 0.0061 0.0033 'International Tables Vol C Tables 4.2.6.8 and 6.1.1.4'
O O 0.0106 0.0060 'International Tables Vol C Tables 4.2.6.8 and 6.1.1.4'
Cl Cl 0.1484 0.1585 'International Tables Vol C Tables 4.2.6.8 and 6.1.1.4'
Ho Ho -0.2175 4.6783 'International Tables Vol C Tables 4.2.6.8 and 6.1.1.4'

loop_
_geom_angle_atom_site_label_1
_geom_angle_atom_site_label_2
_geom_angle_atom_site_label_3
_geom_angle
_geom_angle_site_symmetry_1
_geom_angle_site_symmetry_3
O4 Ho1 O4 180.0 . 5_776
O4 Ho1 O4 43.2(3) . 6_575
O4 Ho1 O4 136.8(3) 5_776 6_575
O4 Ho1 O4 136.8(3) . 2_756
O4 Ho1 O4 43.2(3) 5_776 2_756
O4 Ho1 O4 180.0 6_575 2_756
O7 Ho1 O7 41.5(3) . 6_575
O7 Ho1 O7 138.5(3) . 2_756
O7 Ho1 O7 180.0 6_575 2_756
O7 Ho1 O7 180.0 . 5_776
O7 Ho1 O7 138.5(3) 6_575 5_776
O7 Ho1 O7 41.5(3) 2_756 5_776
O7 Ho1 O5 71.3(3) . .
O7 Ho1 O5 102.5(3) 6_575 .
O7 Ho1 O5 77.5(3) 2_756 .
O7 Ho1 O5 108.7(3) 5_776 .
O7 Ho1 O5 108.7(3) . 5_776
O7 Ho1 O5 77.5(3) 6_575 5_776
O7 Ho1 O5 102.5(3) 2_756 5_776
O7 Ho1 O5 71.3(3) 5_776 5_776
O5 Ho1 O5 180.0 . 5_776
O7 Ho1 O5 102.5(3) . 6_575
O7 Ho1 O5 71.3(3) 6_575 6_575
O7 Ho1 O5 108.7(3) 2_756 6_575
O7 Ho1 O5 77.5(3) 5_776 6_575
O5 Ho1 O5 98.4(4) . 6_575
O5 Ho1 O5 81.6(4) 5_776 6_575
O7 Ho1 O5 77.5(3) . 2_756
O7 Ho1 O5 108.7(3) 6_575 2_756
O7 Ho1 O5 71.3(3) 2_756 2_756
O7 Ho1 O5 102.5(3) 5_776 2_756
O5 Ho1 O5 81.6(4) . 2_756
O5 Ho1 O5 98.4(4) 5_776 2_756
O5 Ho1 O5 180.0 6_575 2_756
C1 N1 C12 120.7(3) . .
C1 N1 C3 112.9(3) . .
C12 N1 C3 126.0(4) . .
C1 N2 C4 121.3(3) . .
C1 N2 C2 112.8(3) . .
C4 N2 C2 125.5(4) . .
C5 N3 C7 112.3(4) . .
C5 N3 C4 122.9(3) . .
C7 N3 C4 123.3(4) . .
C5 N4 C8 123.1(3) . .
C5 N4 C6 112.0(4) . .
C8 N4 C6 123.2(4) . .
C9 N5 C8 123.4(3) . .
C9 N5 C11 111.7(4) . .
C8 N5 C11 123.5(4) . .
C9 N6 C12 123.5(3) . 2_756
C9 N6 C10 111.5(4) . .
C12 N6 C10 123.4(4) 2_756 .
O4 O4 Ho1 68.39(16) 6_575 .
O7 O7 Ho1 69.23(15) 6_575 .
O1 C1 N2 125.6(4) . .
O1 C1 N1 125.3(4) . .
N2 C1 N1 109.1(3) . .
N2 C2 N2 113.4(4) . 6_565
N2 C2 C13 111.3(3) . .
N2 C2 C13 111.3(3) 6_565 .
N2 C2 C3 102.6(3) . .
N2 C2 C3 102.6(3) 6_565 .
C13 C2 C3 115.3(5) . .
N1 C3 N1 113.2(4) 6_565 .
N1 C3 C14 111.5(3) 6_565 .
N1 C3 C14 111.5(3) . .
N1 C3 C2 102.5(3) 6_565 .
N1 C3 C2 102.5(3) . .
C14 C3 C2 114.9(5) . .
N2 C4 N3 113.9(3) . .
O2 C5 N4 125.4(4) . .
O2 C5 N3 125.8(4) . .
N4 C5 N3 108.8(3) . .
N4 C6 N4 114.1(4) . 6_565
N4 C6 C7 103.2(3) . .
N4 C6 C7 103.2(3) 6_565 .
N3 C7 N3 114.5(4) . 6_565
N3 C7 C6 103.5(3) . .
N3 C7 C6 103.5(3) 6_565 .
N4 C8 N5 113.5(3) . .
O3 C9 N5 125.5(4) . .
O3 C9 N6 125.0(4) . .
N5 C9 N6 109.5(3) . .
N6 C10 N6 114.0(4) 6_565 .
N6 C10 C11 103.7(3) 6_565 .
N6 C10 C11 103.7(3) . .
N5 C11 N5 114.1(4) . 6_565
N5 C11 C10 103.5(3) . .
N5 C11 C10 103.5(3) 6_565 .
N6 C12 N1 114.0(3) 2_756 .

loop_
_geom_bond_atom_site_label_1
_geom_bond_atom_site_label_2
_geom_bond_distance
_geom_bond_site_symmetry_2
Ho1 O4 2.337(7) .
Ho1 O4 2.337(7) 5_776
Ho1 O4 2.337(7) 6_575
Ho1 O4 2.337(7) 2_756
Ho1 O7 2.343(6) .
Ho1 O7 2.343(6) 6_575
Ho1 O7 2.343(6) 2_756
Ho1 O7 2.343(6) 5_776
Ho1 O5 2.344(6) .
Ho1 O5 2.344(6) 5_776
Ho1 O5 2.344(6) 6_575
Ho1 O5 2.344(6) 2_756
N1 C1 1.366(5) .
N1 C12 1.445(5) .
N1 C3 1.458(4) .
N2 C1 1.359(5) .
N2 C4 1.443(5) .
N2 C2 1.463(4) .
N3 C5 1.360(5) .
N3 C7 1.436(4) .
N3 C4 1.447(5) .
N4 C5 1.355(5) .
N4 C8 1.443(5) .
N4 C6 1.448(4) .
N5 C9 1.348(5) .
N5 C8 1.443(5) .
N5 C11 1.453(4) .
N6 C9 1.359(5) .
N6 C12 1.445(5) 2_756
N6 C10 1.447(4) .
O1 C1 1.216(5) .
O2 C5 1.224(5) .
O3 C9 1.223(5) .
O4 O4 1.722(13) 6_575
O7 O7 1.662(12) 6_575
C2 N2 1.463(4) 6_565
C2 C13 1.529(8) .
C2 C3 1.584(7) .
C3 N1 1.458(4) 6_565
C3 C14 1.519(8) .
C6 N4 1.448(4) 6_565
C6 C7 1.543(7) .
C7 N3 1.436(4) 6_565
C10 N6 1.447(4) 6_565
C10 C11 1.531(8) .
C11 N5 1.453(4) 6_565
C12 N6 1.445(5) 2_756
Cl1 Cl1 0.75(5) 6_565

loop_
_geom_torsion_atom_site_label_1
_geom_torsion_atom_site_label_2
_geom_torsion_atom_site_label_3
_geom_torsion_atom_site_label_4
_geom_torsion
_geom_torsion_site_symmetry_1
_geom_torsion_site_symmetry_4
C4 N2 C1 O1 -0.2(6) . .
C2 N2 C1 O1 -173.6(4) . .
C4 N2 C1 N1 177.4(3) . .
C2 N2 C1 N1 3.9(5) . .
C12 N1 C1 O1 0.2(6) . .
C3 N1 C1 O1 173.5(4) . .
C12 N1 C1 N2 -177.3(3) . .
C3 N1 C1 N2 -4.0(5) . .
C1 N2 C2 N2 -112.1(4) . 6_565
C4 N2 C2 N2 74.7(6) . 6_565
C1 N2 C2 C13 121.5(4) . .
C4 N2 C2 C13 -51.6(5) . .
C1 N2 C2 C3 -2.3(4) . .
C4 N2 C2 C3 -175.4(4) . .
C1 N1 C3 N1 112.1(4) . 6_565
C12 N1 C3 N1 -74.9(6) . 6_565
C1 N1 C3 C14 -121.1(4) . .
C12 N1 C3 C14 51.9(5) . .
C1 N1 C3 C2 2.4(4) . .
C12 N1 C3 C2 175.4(4) . .
N2 C2 C3 N1 -117.7(3) . 6_565
N2 C2 C3 N1 0.1(4) 6_565 6_565
C13 C2 C3 N1 121.2(3) . 6_565
N2 C2 C3 N1 -0.1(4) . .
N2 C2 C3 N1 117.7(3) 6_565 .
C13 C2 C3 N1 -121.2(3) . .
N2 C2 C3 C14 121.1(3) . .
N2 C2 C3 C14 -121.1(3) 6_565 .
C13 C2 C3 C14 0.000(1) . .
C1 N2 C4 N3 100.9(4) . .
C2 N2 C4 N3 -86.5(5) . .
C5 N3 C4 N2 -108.1(4) . .
C7 N3 C4 N2 87.1(5) . .
C8 N4 C5 O2 -6.9(7) . .
C6 N4 C5 O2 -172.8(4) . .
C8 N4 C5 N3 171.1(3) . .
C6 N4 C5 N3 5.2(5) . .
C7 N3 C5 O2 173.0(4) . .
C4 N3 C5 O2 6.7(7) . .
C7 N3 C5 N4 -5.0(5) . .
C4 N3 C5 N4 -171.3(4) . .
C5 N4 C6 N4 -114.6(4) . 6_565
C8 N4 C6 N4 79.6(5) . 6_565
C5 N4 C6 C7 -3.3(4) . .
C8 N4 C6 C7 -169.2(4) . .
C5 N3 C7 N3 114.6(4) . 6_565
C4 N3 C7 N3 -79.2(6) . 6_565
C5 N3 C7 C6 2.7(5) . .
C4 N3 C7 C6 169.0(4) . .
N4 C6 C7 N3 0.3(4) . .
N4 C6 C7 N3 119.4(3) 6_565 .
N4 C6 C7 N3 -119.4(3) . 6_565
N4 C6 C7 N3 -0.3(4) 6_565 6_565
C5 N4 C8 N5 108.6(4) . .
C6 N4 C8 N5 -87.1(5) . .
C9 N5 C8 N4 -107.8(4) . .
C11 N5 C8 N4 86.8(5) . .
C8 N5 C9 O3 7.0(7) . .
C11 N5 C9 O3 174.0(4) . .
C8 N5 C9 N6 -171.5(3) . .
C11 N5 C9 N6 -4.5(5) . .
C12 N6 C9 O3 -7.9(7) 2_756 .
C10 N6 C9 O3 -174.0(4) . .
C12 N6 C9 N5 170.6(4) 2_756 .
C10 N6 C9 N5 4.5(5) . .
C9 N6 C10 N6 -114.6(4) . 6_565
C12 N6 C10 N6 79.3(6) 2_756 6_565
C9 N6 C10 C11 -2.6(5) . .
C12 N6 C10 C11 -168.7(4) 2_756 .
C9 N5 C11 N5 114.4(4) . 6_565
C8 N5 C11 N5 -78.7(5) . 6_565
C9 N5 C11 C10 2.7(5) . .
C8 N5 C11 C10 169.6(4) . .
N6 C10 C11 N5 119.3(3) 6_565 .
N6 C10 C11 N5 0.0(4) . .
N6 C10 C11 N5 0.0(4) 6_565 6_565
N6 C10 C11 N5 -119.3(3) . 6_565
C1 N1 C12 N6 -101.3(4) . 2_756
C3 N1 C12 N6 86.3(5) . 2_756

loop_
_platon_squeeze_void_nr
_platon_squeeze_void_average_x
_platon_squeeze_void_average_y
_platon_squeeze_void_average_z
_platon_squeeze_void_volume
_platon_squeeze_void_count_electrons
_platon_squeeze_void_content
1 0.000 -0.021 0.000 897 300 ' '
